data_4002251
loop_
_publ_author_name
'Johnsson, M.'
'Tornroos, K.W.'
'Mila, F.'
'Millet, P.'

_publ_section_title
;
 Tetrahedral clusters of copper(II): crystal structures and magnetic
 properties of Cu2 Te2 O5 X2 (X = Cl, Br)
;
_journal_name_full 'Chemistry of Materials (1,1989-)'
_journal_page_first 2853
_journal_page_last 2857
_journal_volume 12
_journal_year 2000
_chemical_formula_sum 'Br2 Cu2 O5 Te2'
_chemical_name_systematic 'Cu2 Te2 O5 Br2'
_space_group_IT_number 81
_symmetry_space_group_name_Hall 'P -4'
_symmetry_space_group_name_H-M 'P -4'
_cell_angle_alpha 90
_cell_angle_beta 90
_cell_angle_gamma 90
_cell_formula_units_Z 2
_cell_length_a 7.8355
_cell_length_b 7.8355
_cell_length_c 6.3785
_cell_volume 391.608
_citation_journal_id_ASTM CMATEX
_cod_data_source_file Johnsson_CMATEX_2000_1047.cif
_cod_data_source_block Br2Cu2O5Te2
_cod_original_cell_volume 391.6084
_cod_database_code 4002251

loop_
_symmetry_equiv_pos_as_xyz
x,y,z
y,-x,-z
-x,-y,z
-y,x,-z

loop_
_atom_site_label
_atom_site_type_symbol
_atom_site_fract_x
_atom_site_fract_y
_atom_site_fract_z
_atom_site_occupancy
_atom_site_U_iso_or_equiv
Br1 Br-1 0.9169 0.2302 0.1842 1 0.0
Te1 Te+4 0.6379 0.821 0.3615 1 0.0
O2 O-2 0.4684 0.759 0.5558 1 0.0
O3 O-2 0.5 0 0.2389 1 0.0
O1 O-2 0.5704 0.6683 0.1425 1 0.0
Cu1 Cu+2 0.7228 0.4617 0.1555 1 0.0
